data_2021544
loop_
_publ_author_name
'Bai, Chao'
'Liu, Bin'
'Hu, Huai-Ming'
'Li, Jin-Dian'
'Wang, Xiaofang'
'Xue, Ganglin'

_publ_section_title
;
 Structural investigation of one- and three-dimensional lanthanide(III)
 coordination polymers based on functionalized terpyridine carboxylate and
 aromatic dicarboxylate ligands
;
_journal_coeditor_code QP3023
_journal_issue 4
_journal_name_full 'Acta Crystallographica Section C'
_journal_page_first 422
_journal_page_last 432
_journal_paper_doi 10.1107/S2053229619003437
_journal_volume 75
_journal_year 2019
_chemical_formula_iupac '[Ho2 (C8 H4 O4)2 (C22 H14 N3 O2)2]'
_chemical_formula_moiety 'C60 H36 Ho2 N6 O12'
_chemical_formula_sum 'C60 H36 Ho2 N6 O12'
_chemical_formula_weight 1362.81
_chemical_name_systematic
Poly[bis(\m~2~-benzene-1,3-dicarboxylato)bis[\m~2~-2-(2,2':6',2''-terpyridin-4'-yl)benzoato]diholmium(III)]
_space_group_crystal_system monoclinic
_space_group_IT_number 14
_space_group_name_Hall '-P 2yn'
_space_group_name_H-M_alt 'P 1 21/n 1'
_symmetry_space_group_name_Hall '-P 2yn'
_symmetry_space_group_name_H-M 'P 1 21/n 1'
_atom_sites_solution_hydrogens geom
_audit_creation_method SHELXL-2014/7
_cell_angle_alpha 90
_cell_angle_beta 96.6640(10)
_cell_angle_gamma 90
_cell_formula_units_Z 2
_cell_length_a 10.5699(9)
_cell_length_b 21.2378(19)
_cell_length_c 11.0639(10)
_cell_measurement_reflns_used 6543
_cell_measurement_temperature 296(2)
_cell_measurement_theta_max 26.21
_cell_measurement_theta_min 2.16
_cell_volume 2466.9(4)
_computing_cell_refinement
;
SMART (Bruker, 2008)
;
_computing_data_collection
;
SMART (Bruker, 2008)
;
_computing_data_reduction
;
SAINT (Bruker, 2008)
;
_computing_molecular_graphics
;
SHELXTL (Sheldrick, 2008)
;
_computing_publication_material
;
SHELXTL (Sheldrick, 2008)
;
_computing_structure_refinement
;
SHELXL2014 (Sheldrick, 2015)
;
_computing_structure_solution
;
SHELXS97 (Sheldrick, 2008)
;
_diffrn_ambient_temperature 296(2)
_diffrn_measured_fraction_theta_full 0.997
_diffrn_measured_fraction_theta_max 0.997
_diffrn_measurement_device_type 'Bruker SMART APEXII CCD area detector'
_diffrn_measurement_method 'phi and omega scans'
_diffrn_radiation_type MoK\a
_diffrn_radiation_wavelength 0.71073
_diffrn_reflns_av_R_equivalents 0.0201
_diffrn_reflns_av_unetI/netI 0.0245
_diffrn_reflns_limit_h_max 12
_diffrn_reflns_limit_h_min -12
_diffrn_reflns_limit_k_max 25
_diffrn_reflns_limit_k_min -15
_diffrn_reflns_limit_l_max 13
_diffrn_reflns_limit_l_min -13
_diffrn_reflns_number 12245
_diffrn_reflns_theta_full 25.048
_diffrn_reflns_theta_max 25.048
_diffrn_reflns_theta_min 2.087
_exptl_absorpt_coefficient_mu 3.261
_exptl_absorpt_correction_T_max 0.612
_exptl_absorpt_correction_T_min 0.561
_exptl_absorpt_correction_type multi-scan
_exptl_absorpt_process_details
;
(SADABS; Sheldrick, 1996)
;
_exptl_crystal_colour organge
_exptl_crystal_density_diffrn 1.835
_exptl_crystal_description block
_exptl_crystal_F_000 1336
_exptl_crystal_size_max 0.18
_exptl_crystal_size_mid 0.16
_exptl_crystal_size_min 0.15
_refine_diff_density_max 0.458
_refine_diff_density_min -0.439
_refine_ls_extinction_method none
_refine_ls_goodness_of_fit_ref 1.029
_refine_ls_hydrogen_treatment constr
_refine_ls_matrix_type full
_refine_ls_number_parameters 361
_refine_ls_number_reflns 4368
_refine_ls_number_restraints 0
_refine_ls_restrained_S_all 1.029
_refine_ls_R_factor_all 0.0232
_refine_ls_R_factor_gt 0.0196
_refine_ls_shift/su_max 0.003
_refine_ls_shift/su_mean 0.000
_refine_ls_structure_factor_coef Fsqd
_refine_ls_weighting_details 'w=1/[\s^2^(Fo^2^)+(0.0208P)^2^+1.1889P] where P=(Fo^2^+2Fc^2^)/3'
_refine_ls_weighting_scheme calc
_refine_ls_wR_factor_gt 0.0442
_refine_ls_wR_factor_ref 0.0456
_reflns_number_gt 3932
_reflns_number_total 4368
_reflns_threshold_expression 'I > 2\s(I)'
_cod_data_source_file qp3023sup1.cif
_cod_data_source_block nw2070_0m
_cod_depositor_comments 'Adding full bibliography for 2021540--2021549.cif.'
_cod_database_code 2021544
_cod_database_fobs_code 2021544
_shelx_space_group_comment
;
The symmetry employed for this shelxl refinement is uniquely defined
by the following loop, which should always be used as a source of
symmetry information in preference to the above space-group names.
They are only intended as comments.
;

loop_
_space_group_symop_operation_xyz
'x, y, z'
'-x+1/2, y+1/2, -z+1/2'
'-x, -y, -z'
'x-1/2, -y-1/2, z-1/2'

loop_
_atom_site_type_symbol
_atom_site_label
_atom_site_fract_x
_atom_site_fract_y
_atom_site_fract_z
_atom_site_U_iso_or_equiv
_atom_site_adp_type
_atom_site_calc_flag
_atom_site_occupancy
Ho Ho1 0.48973(2) 0.07761(2) 0.69302(2) 0.02389(5) Uani d 1
N N1 0.3097(2) -0.00203(11) -0.2853(2) 0.0344(6) Uani d 1
N N2 0.6638(2) 0.09328(12) -0.1329(2) 0.0339(6) Uani d 1
N N3 0.4297(2) 0.05929(10) -0.09745(19) 0.0260(5) Uani d 1
O O1 0.4090(2) 0.05974(10) 0.49478(17) 0.0369(5) Uani d 1
O O2 0.39426(19) 0.01252(9) 0.31535(16) 0.0334(5) Uani d 1
O O3 0.2909(2) 0.12980(10) 0.68910(17) 0.0392(5) Uani d 1
O O4 0.4465(2) 0.18078(9) 0.79357(19) 0.0385(5) Uani d 1
O O5 0.1222(2) 0.36568(10) 1.09938(18) 0.0425(5) Uani d 1
O O6 0.3264(2) 0.34142(12) 1.0954(2) 0.0579(7) Uani d 1
C C1 0.2532(3) -0.03489(16) -0.3799(3) 0.0475(9) Uani d 1
H H1 0.3011 -0.0449 -0.4427 0.057 Uiso calc 1
C C2 0.1285(4) -0.0546(2) -0.3896(4) 0.0658(11) Uani d 1
H H2 0.0935 -0.0779 -0.4565 0.079 Uiso calc 1
C C3 0.0572(4) -0.0392(2) -0.2984(4) 0.0749(13) Uani d 1
H H3 -0.0281 -0.0507 -0.3033 0.090 Uiso calc 1
C C4 0.1141(3) -0.00635(19) -0.1986(3) 0.0574(10) Uani d 1
H H4 0.0675 0.0041 -0.1352 0.069 Uiso calc 1
C C5 0.2399(3) 0.01072(14) -0.1940(3) 0.0341(7) Uani d 1
C C6 0.3084(3) 0.04375(13) -0.0871(2) 0.0279(6) Uani d 1
C C7 0.2511(3) 0.05897(14) 0.0149(2) 0.0309(6) Uani d 1
H H7 0.1665 0.0482 0.0191 0.037 Uiso calc 1
C C8 0.3196(3) 0.09038(12) 0.1110(2) 0.0258(6) Uani d 1
C C9 0.4461(3) 0.10327(14) 0.1021(2) 0.0294(6) Uani d 1
H H9 0.4964 0.1218 0.1670 0.035 Uiso calc 1
C C10 0.4978(3) 0.08854(12) -0.0035(2) 0.0274(6) Uani d 1
C C11 0.6296(3) 0.10605(14) -0.0217(3) 0.0312(6) Uani d 1
C C12 0.7129(3) 0.13287(19) 0.0680(3) 0.0541(10) Uani d 1
H H12 0.6864 0.1426 0.1431 0.065 Uiso calc 1
C C13 0.8357(4) 0.1452(2) 0.0461(4) 0.0737(13) Uani d 1
H H13 0.8927 0.1641 0.1056 0.088 Uiso calc 1
C C14 0.8733(3) 0.1292(2) -0.0643(4) 0.0630(11) Uani d 1
H H14 0.9571 0.1351 -0.0798 0.076 Uiso calc 1
C C15 0.7843(3) 0.10438(18) -0.1517(3) 0.0469(8) Uani d 1
H H15 0.8092 0.0948 -0.2275 0.056 Uiso calc 1
C C16 0.2541(3) 0.11952(13) 0.2087(2) 0.0269(6) Uani d 1
C C17 0.1713(3) 0.16830(15) 0.1696(3) 0.0398(7) Uani d 1
H H17 0.1547 0.1767 0.0867 0.048 Uiso calc 1
C C18 0.1136(3) 0.20411(16) 0.2502(3) 0.0473(8) Uani d 1
H H18 0.0606 0.2372 0.2223 0.057 Uiso calc 1
C C19 0.1344(3) 0.19098(16) 0.3721(3) 0.0481(9) Uani d 1
H H19 0.0945 0.2148 0.4272 0.058 Uiso calc 1
C C20 0.2151(3) 0.14217(15) 0.4129(3) 0.0400(8) Uani d 1
H H20 0.2278 0.1331 0.4956 0.048 Uiso calc 1
C C21 0.2776(3) 0.10656(13) 0.3333(2) 0.0266(6) Uani d 1
C C22 0.3668(3) 0.05595(13) 0.3846(2) 0.0252(6) Uani d 1
C C23 0.3307(3) 0.17445(13) 0.7591(2) 0.0310(6) Uani d 1
C C24 0.2334(3) 0.21761(13) 0.8041(2) 0.0307(6) Uani d 1
C C25 0.1073(3) 0.21497(14) 0.7518(3) 0.0403(7) Uani d 1
H H25 0.0841 0.1880 0.6868 0.048 Uiso calc 1
C C26 0.0167(3) 0.25229(16) 0.7962(3) 0.0446(8) Uani d 1
H H26 -0.0672 0.2511 0.7600 0.054 Uiso calc 1
C C27 0.0503(3) 0.29156(14) 0.8946(3) 0.0397(7) Uani d 1
H H27 -0.0118 0.3159 0.9254 0.048 Uiso calc 1
C C28 0.1754(3) 0.29497(13) 0.9477(2) 0.0306(6) Uani d 1
C C29 0.2669(3) 0.25821(13) 0.9004(3) 0.0314(6) Uani d 1
H H29 0.3516 0.2610 0.9338 0.038 Uiso calc 1
C C30 0.2130(3) 0.33655(14) 1.0563(3) 0.0368(7) Uani d 1

loop_
_atom_site_aniso_label
_atom_site_aniso_U_11
_atom_site_aniso_U_22
_atom_site_aniso_U_33
_atom_site_aniso_U_12
_atom_site_aniso_U_13
_atom_site_aniso_U_23
Ho1 0.03098(8) 0.02298(8) 0.01851(7) 0.00238(6) 0.00627(5) 0.00063(5)
N1 0.0424(15) 0.0322(13) 0.0291(13) -0.0058(12) 0.0060(11) -0.0071(11)
N2 0.0320(14) 0.0394(14) 0.0314(13) 0.0013(11) 0.0079(11) 0.0043(11)
N3 0.0316(13) 0.0268(12) 0.0199(11) -0.0012(10) 0.0046(10) 0.0007(9)
O1 0.0470(13) 0.0425(12) 0.0200(10) 0.0124(10) -0.0012(9) -0.0024(9)
O2 0.0463(12) 0.0297(11) 0.0242(10) 0.0111(9) 0.0039(9) -0.0027(8)
O3 0.0497(13) 0.0388(12) 0.0284(11) 0.0132(10) 0.0009(10) -0.0114(9)
O4 0.0350(12) 0.0301(11) 0.0522(13) 0.0014(10) 0.0134(10) -0.0015(10)
O5 0.0527(14) 0.0413(13) 0.0364(12) 0.0105(11) 0.0176(10) -0.0077(10)
O6 0.0490(15) 0.0726(18) 0.0510(15) 0.0040(13) 0.0012(12) -0.0251(13)
C1 0.062(2) 0.043(2) 0.0385(19) -0.0116(17) 0.0114(17) -0.0127(15)
C2 0.069(3) 0.078(3) 0.050(2) -0.024(2) 0.004(2) -0.028(2)
C3 0.050(2) 0.107(4) 0.068(3) -0.035(2) 0.010(2) -0.034(3)
C4 0.045(2) 0.083(3) 0.046(2) -0.025(2) 0.0126(17) -0.025(2)
C5 0.0428(17) 0.0309(16) 0.0287(15) -0.0053(14) 0.0048(13) -0.0031(13)
C6 0.0320(15) 0.0274(15) 0.0242(14) -0.0037(12) 0.0029(12) 0.0023(12)
C7 0.0302(15) 0.0373(16) 0.0261(15) -0.0050(13) 0.0073(12) 0.0003(12)
C8 0.0332(15) 0.0243(14) 0.0196(13) 0.0040(12) 0.0024(12) 0.0051(11)
C9 0.0334(16) 0.0347(15) 0.0196(14) 0.0017(13) 0.0011(12) -0.0003(12)
C10 0.0317(15) 0.0276(15) 0.0228(14) 0.0008(12) 0.0020(12) 0.0027(11)
C11 0.0328(16) 0.0327(16) 0.0281(15) -0.0002(13) 0.0037(13) 0.0046(13)
C12 0.042(2) 0.083(3) 0.0376(19) -0.0166(19) 0.0028(15) -0.0092(18)
C13 0.049(2) 0.114(4) 0.055(3) -0.031(2) -0.007(2) -0.006(2)
C14 0.0312(18) 0.098(3) 0.060(2) -0.012(2) 0.0050(17) 0.019(2)
C15 0.0355(18) 0.069(2) 0.0376(18) 0.0018(17) 0.0090(15) 0.0117(17)
C16 0.0280(14) 0.0283(15) 0.0240(14) 0.0003(12) 0.0016(11) -0.0004(12)
C17 0.0449(18) 0.0406(18) 0.0332(17) 0.0118(15) 0.0005(14) 0.0046(14)
C18 0.046(2) 0.0417(19) 0.051(2) 0.0202(16) -0.0066(16) -0.0048(16)
C19 0.0447(19) 0.055(2) 0.043(2) 0.0216(17) 0.0005(16) -0.0182(17)
C20 0.0406(18) 0.052(2) 0.0268(16) 0.0117(16) 0.0027(14) -0.0087(14)
C21 0.0251(14) 0.0298(15) 0.0244(14) 0.0021(12) 0.0007(11) -0.0034(12)
C22 0.0276(14) 0.0271(14) 0.0216(14) -0.0002(12) 0.0055(11) 0.0023(12)
C23 0.0421(18) 0.0274(15) 0.0244(14) 0.0051(13) 0.0080(13) 0.0031(12)
C24 0.0388(16) 0.0242(15) 0.0302(15) 0.0045(13) 0.0094(13) -0.0003(12)
C25 0.0457(19) 0.0346(17) 0.0404(18) 0.0034(15) 0.0045(15) -0.0095(14)
C26 0.0317(17) 0.048(2) 0.053(2) 0.0098(15) -0.0026(15) -0.0075(16)
C27 0.0400(18) 0.0341(17) 0.0465(19) 0.0123(14) 0.0113(15) -0.0056(14)
C28 0.0394(17) 0.0246(15) 0.0295(15) 0.0040(13) 0.0113(13) -0.0007(12)
C29 0.0345(16) 0.0285(15) 0.0324(15) 0.0029(13) 0.0093(13) 0.0016(12)
C30 0.049(2) 0.0318(16) 0.0312(16) 0.0035(15) 0.0123(15) -0.0008(13)

loop_
_atom_type_symbol
_atom_type_description
_atom_type_scat_dispersion_real
_atom_type_scat_dispersion_imag
_atom_type_scat_source
C C 0.0033 0.0016 'International Tables Vol C Tables 4.2.6.8 and 6.1.1.4'
H H 0.0000 0.0000 'International Tables Vol C Tables 4.2.6.8 and 6.1.1.4'
N N 0.0061 0.0033 'International Tables Vol C Tables 4.2.6.8 and 6.1.1.4'
O O 0.0106 0.0060 'International Tables Vol C Tables 4.2.6.8 and 6.1.1.4'
Ho Ho -0.2175 4.6783 'International Tables Vol C Tables 4.2.6.8 and 6.1.1.4'

loop_
_geom_angle_atom_site_label_1
_geom_angle_atom_site_label_2
_geom_angle_atom_site_label_3
_geom_angle_site_symmetry_1
_geom_angle_site_symmetry_3
_geom_angle
O5 Ho1 O2 4_665 3_656 93.78(8)
O5 Ho1 O1 4_665 . 79.99(8)
O2 Ho1 O1 3_656 . 87.96(7)
O5 Ho1 O3 4_665 . 110.32(8)
O2 Ho1 O3 3_656 . 150.55(8)
O1 Ho1 O3 . . 80.15(7)
O5 Ho1 N3 4_665 1_556 140.00(8)
O2 Ho1 N3 3_656 1_556 95.88(7)
O1 Ho1 N3 . 1_556 138.97(8)
O3 Ho1 N3 . 1_556 76.72(7)
O5 Ho1 O4 4_665 . 83.66(7)
O2 Ho1 O4 3_656 . 150.74(7)
O1 Ho1 O4 . . 119.97(7)
O3 Ho1 O4 . . 52.91(7)
N3 Ho1 O4 1_556 . 69.42(7)
O5 Ho1 N2 4_665 1_556 80.77(8)
O2 Ho1 N2 3_656 1_556 78.13(7)
O1 Ho1 N2 . 1_556 155.39(8)
O3 Ho1 N2 . 1_556 121.18(7)
N3 Ho1 N2 1_556 1_556 63.58(7)
O4 Ho1 N2 . 1_556 72.69(7)
O5 Ho1 N1 4_665 1_556 157.19(8)
O2 Ho1 N1 3_656 1_556 81.91(8)
O1 Ho1 N1 . 1_556 77.49(8)
O3 Ho1 N1 . 1_556 69.28(8)
N3 Ho1 N1 1_556 1_556 62.79(7)
O4 Ho1 N1 . 1_556 110.82(7)
N2 Ho1 N1 1_556 1_556 119.71(8)
C1 N1 C5 . . 117.3(3)
C1 N1 Ho1 . 1_554 122.4(2)
C5 N1 Ho1 . 1_554 114.38(18)
C15 N2 C11 . . 117.9(3)
C15 N2 Ho1 . 1_554 121.8(2)
C11 N2 Ho1 . 1_554 118.23(18)
C6 N3 C10 . . 118.6(2)
C6 N3 Ho1 . 1_554 117.70(17)
C10 N3 Ho1 . 1_554 118.24(17)
C22 O1 Ho1 . . 174.0(2)
C22 O2 Ho1 . 3_656 143.64(18)
C23 O3 Ho1 . . 96.18(17)
C23 O4 Ho1 . . 89.61(17)
C30 O5 Ho1 . 4_566 171.1(2)
N1 C1 C2 . . 123.7(3)
N1 C1 H1 . . 118.1
C2 C1 H1 . . 118.1
C3 C2 C1 . . 118.4(3)
C3 C2 H2 . . 120.8
C1 C2 H2 . . 120.8
C2 C3 C4 . . 118.9(3)
C2 C3 H3 . . 120.5
C4 C3 H3 . . 120.5
C5 C4 C3 . . 119.5(3)
C5 C4 H4 . . 120.3
C3 C4 H4 . . 120.3
N1 C5 C4 . . 122.1(3)
N1 C5 C6 . . 115.7(3)
C4 C5 C6 . . 122.2(3)
N3 C6 C7 . . 121.8(2)
N3 C6 C5 . . 115.4(2)
C7 C6 C5 . . 122.8(3)
C6 C7 C8 . . 120.1(3)
C6 C7 H7 . . 120.0
C8 C7 H7 . . 120.0
C9 C8 C7 . . 117.7(2)
C9 C8 C16 . . 120.4(2)
C7 C8 C16 . . 120.9(2)
C8 C9 C10 . . 119.8(3)
C8 C9 H9 . . 120.1
C10 C9 H9 . . 120.1
N3 C10 C9 . . 121.9(3)
N3 C10 C11 . . 116.0(2)
C9 C10 C11 . . 122.0(3)
N2 C11 C12 . . 121.7(3)
N2 C11 C10 . . 115.5(2)
C12 C11 C10 . . 122.8(3)
C11 C12 C13 . . 119.5(3)
C11 C12 H12 . . 120.3
C13 C12 H12 . . 120.3
C14 C13 C12 . . 119.2(3)
C14 C13 H13 . . 120.4
C12 C13 H13 . . 120.4
C13 C14 C15 . . 118.5(3)
C13 C14 H14 . . 120.7
C15 C14 H14 . . 120.7
N2 C15 C14 . . 123.1(3)
N2 C15 H15 . . 118.5
C14 C15 H15 . . 118.5
C17 C16 C21 . . 119.1(3)
C17 C16 C8 . . 114.4(2)
C21 C16 C8 . . 126.2(2)
C18 C17 C16 . . 121.5(3)
C18 C17 H17 . . 119.3
C16 C17 H17 . . 119.3
C17 C18 C19 . . 119.7(3)
C17 C18 H18 . . 120.1
C19 C18 H18 . . 120.1
C18 C19 C20 . . 119.7(3)
C18 C19 H19 . . 120.1
C20 C19 H19 . . 120.1
C19 C20 C21 . . 121.5(3)
C19 C20 H20 . . 119.2
C21 C20 H20 . . 119.2
C20 C21 C16 . . 118.4(3)
C20 C21 C22 . . 118.4(2)
C16 C21 C22 . . 123.1(2)
O1 C22 O2 . . 124.1(3)
O1 C22 C21 . . 117.5(2)
O2 C22 C21 . . 118.4(2)
O4 C23 O3 . . 120.9(3)
O4 C23 C24 . . 121.2(3)
O3 C23 C24 . . 117.8(3)
C29 C24 C25 . . 119.5(3)
C29 C24 C23 . . 120.6(3)
C25 C24 C23 . . 119.8(3)
C26 C25 C24 . . 120.0(3)
C26 C25 H25 . . 120.0
C24 C25 H25 . . 120.0
C25 C26 C27 . . 120.2(3)
C25 C26 H26 . . 119.9
C27 C26 H26 . . 119.9
C28 C27 C26 . . 120.6(3)
C28 C27 H27 . . 119.7
C26 C27 H27 . . 119.7
C27 C28 C29 . . 118.9(3)
C27 C28 C30 . . 121.3(3)
C29 C28 C30 . . 119.9(3)
C24 C29 C28 . . 120.8(3)
C24 C29 H29 . . 119.6
C28 C29 H29 . . 119.6
O6 C30 O5 . . 124.8(3)
O6 C30 C28 . . 119.0(3)
O5 C30 C28 . . 116.1(3)

loop_
_geom_bond_atom_site_label_1
_geom_bond_atom_site_label_2
_geom_bond_site_symmetry_2
_geom_bond_distance
Ho1 O5 4_665 2.1959(19)
Ho1 O2 3_656 2.2810(18)
Ho1 O1 . 2.2910(19)
Ho1 O3 . 2.372(2)
Ho1 N3 1_556 2.504(2)
Ho1 O4 . 2.523(2)
Ho1 N2 1_556 2.527(3)
Ho1 N1 1_556 2.578(2)
N1 C1 . 1.340(4)
N1 C5 . 1.346(4)
N1 Ho1 1_554 2.578(2)
N2 C15 . 1.335(4)
N2 C11 . 1.349(3)
N2 Ho1 1_554 2.527(2)
N3 C6 . 1.342(3)
N3 C10 . 1.346(3)
N3 Ho1 1_554 2.504(2)
O1 C22 . 1.251(3)
O2 C22 . 1.254(3)
O2 Ho1 3_656 2.2809(18)
O3 C23 . 1.265(3)
O4 C23 . 1.246(3)
O5 C30 . 1.279(4)
O5 Ho1 4_566 2.1958(19)
O6 C30 . 1.231(4)
C1 C2 . 1.375(5)
C1 H1 . 0.9300
C2 C3 . 1.367(5)
C2 H2 . 0.9300
C3 C4 . 1.383(5)
C3 H3 . 0.9300
C4 C5 . 1.373(4)
C4 H4 . 0.9300
C5 C6 . 1.489(4)
C6 C7 . 1.379(4)
C7 C8 . 1.386(4)
C7 H7 . 0.9300
C8 C9 . 1.380(4)
C8 C16 . 1.484(4)
C9 C10 . 1.382(4)
C9 H9 . 0.9300
C10 C11 . 1.478(4)
C11 C12 . 1.372(4)
C12 C13 . 1.373(5)
C12 H12 . 0.9300
C13 C14 . 1.371(5)
C13 H13 . 0.9300
C14 C15 . 1.373(5)
C14 H14 . 0.9300
C15 H15 . 0.9300
C16 C17 . 1.393(4)
C16 C21 . 1.398(4)
C17 C18 . 1.368(4)
C17 H17 . 0.9300
C18 C19 . 1.370(4)
C18 H18 . 0.9300
C19 C20 . 1.384(4)
C19 H19 . 0.9300
C20 C21 . 1.385(4)
C20 H20 . 0.9300
C21 C22 . 1.498(4)
C23 C24 . 1.505(4)
C24 C29 . 1.384(4)
C24 C25 . 1.392(4)
C25 C26 . 1.376(4)
C25 H25 . 0.9300
C26 C27 . 1.385(4)
C26 H26 . 0.9300
C27 C28 . 1.385(4)
C27 H27 . 0.9300
C28 C29 . 1.392(4)
C28 C30 . 1.507(4)
C29 H29 . 0.9300

loop_
_geom_hbond_atom_site_label_D
_geom_hbond_atom_site_label_H
_geom_hbond_atom_site_label_A
_geom_hbond_site_symmetry_A
_geom_hbond_distance_DH
_geom_hbond_distance_HA
_geom_hbond_distance_DA
_geom_hbond_angle_DHA
C15 H15 O6 4_664 0.93 2.41 3.105(4) 131.9
C2 H2 O6 2_545 0.93 2.51 3.246(5) 135.9

loop_
_geom_torsion_atom_site_label_1
_geom_torsion_atom_site_label_2
_geom_torsion_atom_site_label_3
_geom_torsion_atom_site_label_4
_geom_torsion_site_symmetry_1
_geom_torsion
C5 N1 C1 C2 . 1.6(5)
Ho1 N1 C1 C2 1_554 -149.7(3)
N1 C1 C2 C3 . 0.9(6)
C1 C2 C3 C4 . -2.1(7)
C2 C3 C4 C5 . 0.8(7)
C1 N1 C5 C4 . -2.9(5)
Ho1 N1 C5 C4 1_554 150.6(3)
C1 N1 C5 C6 . 176.3(3)
Ho1 N1 C5 C6 1_554 -30.2(3)
C3 C4 C5 N1 . 1.8(6)
C3 C4 C5 C6 . -177.4(4)
C10 N3 C6 C7 . 2.4(4)
Ho1 N3 C6 C7 1_554 -151.0(2)
C10 N3 C6 C5 . -179.2(2)
Ho1 N3 C6 C5 1_554 27.4(3)
N1 C5 C6 N3 . 3.0(4)
C4 C5 C6 N3 . -177.8(3)
N1 C5 C6 C7 . -178.6(3)
C4 C5 C6 C7 . 0.6(5)
N3 C6 C7 C8 . -0.9(4)
C5 C6 C7 C8 . -179.3(3)
C6 C7 C8 C9 . -2.4(4)
C6 C7 C8 C16 . 166.4(3)
C7 C8 C9 C10 . 4.2(4)
C16 C8 C9 C10 . -164.7(3)
C6 N3 C10 C9 . -0.5(4)
Ho1 N3 C10 C9 1_554 152.8(2)
C6 N3 C10 C11 . -178.3(2)
Ho1 N3 C10 C11 1_554 -25.1(3)
C8 C9 C10 N3 . -2.8(4)
C8 C9 C10 C11 . 174.9(3)
C15 N2 C11 C12 . 3.6(5)
Ho1 N2 C11 C12 1_554 -160.6(3)
C15 N2 C11 C10 . -175.7(3)
Ho1 N2 C11 C10 1_554 20.0(3)
N3 C10 C11 N2 . 3.1(4)
C9 C10 C11 N2 . -174.8(3)
N3 C10 C11 C12 . -176.2(3)
C9 C10 C11 C12 . 5.9(5)
N2 C11 C12 C13 . -2.3(6)
C10 C11 C12 C13 . 177.0(4)
C11 C12 C13 C14 . -1.3(7)
C12 C13 C14 C15 . 3.3(7)
C11 N2 C15 C14 . -1.4(5)
Ho1 N2 C15 C14 1_554 162.2(3)
C13 C14 C15 N2 . -2.1(6)
C9 C8 C16 C17 . 104.8(3)
C7 C8 C16 C17 . -63.7(4)
C9 C8 C16 C21 . -68.7(4)
C7 C8 C16 C21 . 122.8(3)
C21 C16 C17 C18 . 0.8(5)
C8 C16 C17 C18 . -173.3(3)
C16 C17 C18 C19 . -1.9(5)
C17 C18 C19 C20 . 1.0(5)
C18 C19 C20 C21 . 1.0(5)
C19 C20 C21 C16 . -2.1(5)
C19 C20 C21 C22 . 177.9(3)
C17 C16 C21 C20 . 1.2(4)
C8 C16 C21 C20 . 174.5(3)
C17 C16 C21 C22 . -178.8(3)
C8 C16 C21 C22 . -5.6(4)
Ho1 O2 C22 O1 3_656 -0.4(5)
Ho1 O2 C22 C21 3_656 179.9(2)
C20 C21 C22 O1 . -20.2(4)
C16 C21 C22 O1 . 159.8(3)
C20 C21 C22 O2 . 159.5(3)
C16 C21 C22 O2 . -20.4(4)
Ho1 O4 C23 O3 . -6.4(3)
Ho1 O4 C23 C24 . 170.6(2)
Ho1 O3 C23 O4 . 6.8(3)
Ho1 O3 C23 C24 . -170.3(2)
O4 C23 C24 C29 . -11.4(4)
O3 C23 C24 C29 . 165.7(3)
O4 C23 C24 C25 . 171.2(3)
O3 C23 C24 C25 . -11.7(4)
C29 C24 C25 C26 . -0.4(5)
C23 C24 C25 C26 . 177.1(3)
C24 C25 C26 C27 . -1.4(5)
C25 C26 C27 C28 . 1.6(5)
C26 C27 C28 C29 . 0.0(5)
C26 C27 C28 C30 . -178.9(3)
C25 C24 C29 C28 . 1.9(4)
C23 C24 C29 C28 . -175.5(3)
C27 C28 C29 C24 . -1.7(4)
C30 C28 C29 C24 . 177.1(3)
C27 C28 C30 O6 . -175.1(3)
C29 C28 C30 O6 . 6.1(4)
C27 C28 C30 O5 . 3.3(4)
C29 C28 C30 O5 . -175.5(3)
